data_4516964
loop_
_publ_author_name
'Chi-Dur\'an, Ignacio'
'Enr\'iquez, Javier'
'Manqui\'an, Carolina'
'Fritz, Rub\'en Alejandro'
'Vega, Andr\'es'
'Serafini, Daniel'
'Herrera, Felipe'
'Singh, Dinesh Pratap'

_publ_section_title
;
 Azide-Based High-Energy Metal-Organic Frameworks with Enhanced Thermal
 Stability.
;
_journal_issue 11
_journal_name_full 'ACS omega'
_journal_page_first 14398
_journal_page_last 14403
_journal_paper_doi 10.1021/acsomega.9b01127
_journal_volume 4
_journal_year 2019
_chemical_formula_sum 'C H N O Zn'
_chemical_formula_weight 108.40
_space_group_crystal_system monoclinic
_space_group_IT_number 15
_space_group_name_Hall '-C 2yc'
_space_group_name_H-M_alt 'C 1 2/c 1'
_atom_sites_solution_hydrogens geom
_audit_creation_method SHELXL-2014/7
_cell_angle_alpha 90
_cell_angle_beta 130.500(2)
_cell_angle_gamma 90
_cell_formula_units_Z 20
_cell_length_a 20.565(3)
_cell_length_b 7.6846(10)
_cell_length_c 14.6916(19)
_cell_measurement_temperature 296(2)
_cell_volume 1765.5(4)
_computing_structure_refinement 'SHELXL-2014/7 (Sheldrick, 2014)'
_diffrn_ambient_temperature 296(2)
_diffrn_measured_fraction_theta_full 0.856
_diffrn_measured_fraction_theta_max 0.856
_diffrn_radiation_type MoK\a
_diffrn_radiation_wavelength 0.71073
_diffrn_reflns_av_R_equivalents 0.0346
_diffrn_reflns_av_unetI/netI 0.0384
_diffrn_reflns_Laue_measured_fraction_full 0.856
_diffrn_reflns_Laue_measured_fraction_max 0.856
_diffrn_reflns_limit_h_max 20
_diffrn_reflns_limit_h_min -20
_diffrn_reflns_limit_k_max 7
_diffrn_reflns_limit_k_min -7
_diffrn_reflns_limit_l_max 14
_diffrn_reflns_limit_l_min -14
_diffrn_reflns_number 2584
_diffrn_reflns_point_group_measured_fraction_full 0.856
_diffrn_reflns_point_group_measured_fraction_max 0.856
_diffrn_reflns_theta_full 21.184
_diffrn_reflns_theta_max 21.184
_diffrn_reflns_theta_min 2.605
_exptl_absorpt_coefficient_mu 6.711
_exptl_crystal_density_diffrn 2.039
_exptl_crystal_F_000 1040
_refine_diff_density_max 0.693
_refine_diff_density_min -1.343
_refine_diff_density_rms 0.143
_refine_ls_extinction_method none
_refine_ls_goodness_of_fit_ref 1.101
_refine_ls_hydrogen_treatment constr
_refine_ls_matrix_type full
_refine_ls_number_parameters 136
_refine_ls_number_reflns 832
_refine_ls_number_restraints 0
_refine_ls_restrained_S_all 1.101
_refine_ls_R_factor_all 0.0484
_refine_ls_R_factor_gt 0.0469
_refine_ls_shift/su_max 10.886
_refine_ls_shift/su_mean 0.581
_refine_ls_structure_factor_coef Fsqd
_refine_ls_weighting_details 'w=1/[\s^2^(Fo^2^)+(0.0731P)^2^+12.4112P] where P=(Fo^2^+2Fc^2^)/3'
_refine_ls_weighting_scheme calc
_refine_ls_wR_factor_gt 0.1138
_refine_ls_wR_factor_ref 0.1148
_reflns_Friedel_coverage 0.000
_reflns_number_gt 788
_reflns_number_total 832
_reflns_threshold_expression 'I > 2\s(I)'
_cod_data_source_file ao9b01127_si_003.cif
_cod_data_source_block SCD18_104_C2c
_cod_original_sg_symbol_H-M 'C 2/c'
_cod_database_code 4516964
_shelx_shelxl_version_number 2014/7
_shelx_space_group_comment
;
The symmetry employed for this shelxl refinement is uniquely defined
by the following loop, which should always be used as a source of
symmetry information in preference to the above space-group names.
They are only intended as comments.
;

loop_
_space_group_symop_operation_xyz
'x, y, z'
'-x, y, -z+1/2'
'x+1/2, y+1/2, z'
'-x+1/2, y+1/2, -z+1/2'
'-x, -y, -z'
'x, -y, z-1/2'
'-x+1/2, -y+1/2, -z'
'x+1/2, -y+1/2, z-1/2'

loop_
_atom_site_label
_atom_site_type_symbol
_atom_site_fract_x
_atom_site_fract_y
_atom_site_fract_z
_atom_site_U_iso_or_equiv
_atom_site_adp_type
_atom_site_occupancy
_atom_site_site_symmetry_order
_atom_site_calc_flag
_atom_site_refinement_flags_posn
_atom_site_refinement_flags_adp
Zn1 Zn 0.20965(4) 0.78957(9) 1.06958(6) 0.0115(5) Uani 1 1 d . .
C7 C -0.1250(5) 0.7976(7) 0.8375(7) 0.0118(17) Uani 1 1 d . .
C1 C 0.0235(4) 0.7574(9) 0.9292(6) 0.0138(17) Uani 1 1 d . .
H1 H 0.0299 0.8746 0.9492 0.017 Uiso 1 1 calc R U
N5 N 0.0926(3) 0.6667(7) 0.9670(5) 0.0114(13) Uani 1 1 d . .
C3 C -0.0571(4) 0.6842(8) 0.8618(6) 0.0111(16) Uani 1 1 d . .
C4 C 0.0040(4) 0.4195(8) 0.8666(6) 0.0162(17) Uani 1 1 d . .
H4 H -0.0009 0.3028 0.8462 0.019 Uiso 1 1 calc R U
C5 C -0.0672(4) 0.5119(8) 0.8274(6) 0.0151(17) Uani 1 1 d . .
H5 H -0.1210 0.4600 0.7789 0.018 Uiso 1 1 calc R U
C6 C 0.0822(4) 0.4991(8) 0.9355(6) 0.0161(17) Uani 1 1 d . .
H6 H 0.1297 0.4345 0.9615 0.019 Uiso 1 1 calc R U
N2 N -0.2416(3) 0.9336(7) 0.7569(5) 0.0130(14) Uani 1 1 d . .
N1 N -0.2068(4) 0.8083(6) 0.7371(5) 0.0100(14) Uani 1 1 d . .
N4 N -0.1084(3) 0.9095(7) 0.9190(5) 0.0150(14) Uani 1 1 d . .
N3 N -0.1831(4) 0.9919(7) 0.8648(5) 0.0135(14) Uani 1 1 d . .
N11 N 0.2329(4) 0.9225(7) 0.9784(5) 0.0152(14) Uani 1 1 d . .
N10 N 0.1901(5) 1.0434(9) 0.9155(6) 0.0311(17) Uani 1 1 d . .
N6 N 0.1555(7) 1.1623(13) 0.8569(9) 0.091(4) Uani 1 1 d . .

loop_
_atom_site_aniso_label
_atom_site_aniso_U_11
_atom_site_aniso_U_22
_atom_site_aniso_U_33
_atom_site_aniso_U_23
_atom_site_aniso_U_13
_atom_site_aniso_U_12
Zn1 -0.0009(7) 0.0199(7) 0.0073(7) 0.0021(3) -0.0015(5) -0.0001(3)
C7 -0.001(5) 0.016(4) 0.012(4) -0.003(3) 0.000(5) -0.002(3)
C1 -0.001(5) 0.018(3) 0.012(4) -0.004(3) -0.002(4) -0.001(4)
N5 -0.001(3) 0.016(3) 0.012(3) -0.004(3) 0.000(3) -0.001(3)
C3 -0.001(4) 0.020(4) 0.008(4) 0.001(3) 0.000(4) 0.003(3)
C4 -0.001(4) 0.017(3) 0.021(4) -0.003(3) 0.001(4) 0.000(3)
C5 -0.001(4) 0.021(4) 0.013(4) -0.006(3) -0.001(4) -0.003(3)
C6 0.000(5) 0.022(4) 0.017(4) -0.003(3) 0.001(4) 0.003(3)
N2 -0.001(4) 0.023(3) 0.011(4) -0.002(3) 0.001(3) 0.002(3)
N1 -0.001(4) 0.015(3) 0.009(4) -0.003(2) 0.000(4) -0.002(2)
N4 -0.001(4) 0.021(3) 0.013(3) -0.007(3) -0.001(3) 0.003(3)
N3 -0.001(4) 0.023(3) 0.008(3) -0.004(3) -0.002(3) 0.000(3)
N11 0.009(3) 0.019(3) 0.019(3) 0.015(3) 0.010(3) 0.011(3)
N10 0.037(5) 0.034(4) 0.034(4) 0.004(4) 0.028(4) 0.007(4)
N6 0.134(10) 0.064(6) 0.084(7) 0.051(6) 0.075(8) 0.064(7)

loop_
_atom_type_symbol
_atom_type_description
_atom_type_scat_dispersion_real
_atom_type_scat_dispersion_imag
_atom_type_scat_source
C C 0.0033 0.0016 'International Tables Vol C Tables 4.2.6.8 and 6.1.1.4'
H H 0.0000 0.0000 'International Tables Vol C Tables 4.2.6.8 and 6.1.1.4'
N N 0.0061 0.0033 'International Tables Vol C Tables 4.2.6.8 and 6.1.1.4'
O O 0.0106 0.0060 'International Tables Vol C Tables 4.2.6.8 and 6.1.1.4'
Zn Zn 0.2839 1.4301 'International Tables Vol C Tables 4.2.6.8 and 6.1.1.4'

loop_
_geom_angle_atom_site_label_1
_geom_angle_atom_site_label_2
_geom_angle_atom_site_label_3
_geom_angle
_geom_angle_site_symmetry_1
_geom_angle_site_symmetry_3
N11 Zn1 N1 129.1(2) . 8_566
N11 Zn1 N5 115.0(2) . .
N1 Zn1 N5 112.7(2) 8_566 .
N11 Zn1 N3 98.2(2) . 5_577
N1 Zn1 N3 90.4(2) 8_566 5_577
N5 Zn1 N3 99.7(2) . 5_577
N11 Zn1 N11 76.5(2) . 7_567
N1 Zn1 N11 84.99(19) 8_566 7_567
N5 Zn1 N11 92.19(19) . 7_567
N3 Zn1 N11 168.1(2) 5_577 7_567
N4 C7 N1 110.9(6) . .
N4 C7 C3 121.0(6) . .
N1 C7 C3 128.0(6) . .
N5 C1 C3 122.8(6) . .
C6 N5 C1 118.0(6) . .
C6 N5 Zn1 122.9(4) . .
C1 N5 Zn1 119.1(4) . .
C1 C3 C5 118.5(6) . .
C1 C3 C7 115.9(6) . .
C5 C3 C7 125.5(6) . .
C6 C4 C5 120.0(6) . .
C4 C5 C3 118.3(6) . .
N5 C6 C4 122.3(6) . .
N3 N2 N1 108.2(5) . .
C7 N1 N2 105.7(5) . .
C7 N1 Zn1 141.8(4) . 8_465
N2 N1 Zn1 112.4(4) . 8_465
C7 N4 N3 104.2(5) . .
N2 N3 N4 110.9(5) . .
N2 N3 Zn1 120.5(4) . 5_577
N4 N3 Zn1 128.3(4) . 5_577
N10 N11 Zn1 123.0(5) . .
N10 N11 Zn1 124.2(4) . 7_567
Zn1 N11 Zn1 103.5(2) . 7_567
N6 N10 N11 174.0(9) . .

loop_
_geom_bond_atom_site_label_1
_geom_bond_atom_site_label_2
_geom_bond_distance
_geom_bond_site_symmetry_2
Zn1 N11 1.975(5) .
Zn1 N1 2.020(6) 8_566
Zn1 N5 2.060(5) .
Zn1 N3 2.175(5) 5_577
Zn1 N11 2.372(5) 7_567
C7 N4 1.327(8) .
C7 N1 1.339(9) .
C7 C3 1.480(10) .
C1 N5 1.338(8) .
C1 C3 1.382(10) .
N5 C6 1.338(8) .
C3 C5 1.384(9) .
C4 C6 1.366(9) .
C4 C5 1.374(9) .
N2 N3 1.298(7) .
N2 N1 1.339(7) .
N1 Zn1 2.020(6) 8_465
N4 N3 1.343(7) .
N3 Zn1 2.175(5) 5_577
N11 N10 1.198(9) .
N11 Zn1 2.373(5) 7_567
N10 N6 1.134(11) .
